data_2222493
loop_
_publ_author_name
'Sang, Ya-Li'
'Lin, Xue-Song'

_publ_section_title <i>N</i>'-(3,5-Dibromo-2-hydroxybenzylidene)-3,4-methylenedioxybenzohydrazide
_journal_coeditor_code WN2332
_journal_issue 7
_journal_name_full 'Acta Crystallographica Section E'
_journal_page_first o1631
_journal_page_last o1632
_journal_paper_doi 10.1107/S160053680902282X
_journal_volume 65
_journal_year 2009
_chemical_formula_iupac 'C15 H10 Br2 N2 O4'
_chemical_formula_moiety 'C15 H10 Br2 N2 O4'
_chemical_formula_sum 'C15 H10 Br2 N2 O4'
_chemical_formula_weight 442.07
_chemical_name_systematic
;
<i>N</i>'-(3,5-Dibromo-2-hydroxybenzylidene)-3,4-methylenedioxybenzohydrazide
;
_space_group_IT_number 2
_symmetry_cell_setting triclinic
_symmetry_space_group_name_Hall '-P 1'
_symmetry_space_group_name_H-M 'P -1'
_atom_sites_solution_hydrogens geom
_atom_sites_solution_primary direct
_atom_sites_solution_secondary difmap
_audit_creation_method SHELXL-97
_cell_angle_alpha 76.282(2)
_cell_angle_beta 78.350(2)
_cell_angle_gamma 75.911(2)
_cell_formula_units_Z 4
_cell_length_a 9.7930(10)
_cell_length_b 13.188(2)
_cell_length_c 13.342(2)
_cell_measurement_reflns_used 2697
_cell_measurement_temperature 298(2)
_cell_measurement_theta_max 25.0
_cell_measurement_theta_min 2.8
_cell_volume 1604.5(4)
_computing_cell_refinement 'SAINT (Bruker, 2002)'
_computing_data_collection 'SMART (Bruker, 2002)'
_computing_data_reduction 'SAINT (Bruker, 2002)'
_computing_molecular_graphics 'SHELXTL (Sheldrick, 2008)'
_computing_publication_material 'SHELXL97 (Sheldrick, 2008)'
_computing_structure_refinement 'SHELXL97 (Sheldrick, 2008)'
_computing_structure_solution 'SHELXS97 (Sheldrick, 2008)'
_diffrn_ambient_temperature 298(2)
_diffrn_measured_fraction_theta_full 0.948
_diffrn_measured_fraction_theta_max 0.948
_diffrn_measurement_device_type 'Bruker SMART CCD area-detector'
_diffrn_measurement_method \w
_diffrn_radiation_monochromator graphite
_diffrn_radiation_source 'fine-focus sealed tube'
_diffrn_radiation_type MoK\a
_diffrn_radiation_wavelength 0.71073
_diffrn_reflns_av_R_equivalents 0.0256
_diffrn_reflns_av_sigmaI/netI 0.0583
_diffrn_reflns_limit_h_max 12
_diffrn_reflns_limit_h_min -12
_diffrn_reflns_limit_k_max 15
_diffrn_reflns_limit_k_min -16
_diffrn_reflns_limit_l_max 11
_diffrn_reflns_limit_l_min -17
_diffrn_reflns_number 9190
_diffrn_reflns_theta_full 27.00
_diffrn_reflns_theta_max 27.00
_diffrn_reflns_theta_min 4.07
_diffrn_standards_number 0
_exptl_absorpt_coefficient_mu 5.073
_exptl_absorpt_correction_T_max 0.4155
_exptl_absorpt_correction_T_min 0.3883
_exptl_absorpt_correction_type multi-scan
_exptl_absorpt_process_details '(SADABS; Sheldrick, 1996)'
_exptl_crystal_colour colorless
_exptl_crystal_density_diffrn 1.830
_exptl_crystal_density_method 'not measured'
_exptl_crystal_description block
_exptl_crystal_F_000 864
_exptl_crystal_size_max 0.23
_exptl_crystal_size_mid 0.21
_exptl_crystal_size_min 0.21
_refine_diff_density_max 1.549
_refine_diff_density_min -0.656
_refine_ls_extinction_method none
_refine_ls_goodness_of_fit_ref 0.984
_refine_ls_hydrogen_treatment mixed
_refine_ls_matrix_type full
_refine_ls_number_parameters 423
_refine_ls_number_reflns 6633
_refine_ls_number_restraints 2
_refine_ls_restrained_S_all 0.984
_refine_ls_R_factor_all 0.0904
_refine_ls_R_factor_gt 0.0487
_refine_ls_shift/su_max 0.000
_refine_ls_shift/su_mean 0.000
_refine_ls_structure_factor_coef Fsqd
_refine_ls_weighting_details 'calc w=1/[\s^2^(Fo^2^)+(0.0781P)^2^] where P=(Fo^2^+2Fc^2^)/3'
_refine_ls_weighting_scheme calc
_refine_ls_wR_factor_gt 0.1195
_refine_ls_wR_factor_ref 0.1408
_reflns_number_gt 4090
_reflns_number_total 6633
_reflns_threshold_expression I>2\s(I)
_cod_data_source_file wn2332.cif
_cod_data_source_block I
_cod_database_code 2222493
_cod_database_fobs_code 2222493

loop_
_symmetry_equiv_pos_as_xyz
'x, y, z'
'-x, -y, -z'

loop_
_atom_site_type_symbol
_atom_site_label
_atom_site_fract_x
_atom_site_fract_y
_atom_site_fract_z
_atom_site_U_iso_or_equiv
_atom_site_adp_type
_atom_site_calc_flag
_atom_site_refinement_flags
_atom_site_occupancy
_atom_site_disorder_assembly
_atom_site_disorder_group
Br Br1 0.88068(7) -0.00513(5) 0.23288(6) 0.0870(3) Uani d . 1 . .
Br Br2 0.34278(8) 0.02682(5) 0.11846(5) 0.0719(2) Uani d . 1 . .
Br Br3 -0.32989(6) 0.72142(5) 1.11784(4) 0.0662(2) Uani d . 1 . .
Br Br4 0.22028(8) 0.81059(6) 1.05222(5) 0.0793(2) Uani d . 1 . .
O O1 0.7359(3) 0.2022(3) 0.2943(3) 0.0472(8) Uani d . 1 . .
H H1 0.6914 0.2499 0.3252 0.071 Uiso calc R 1 . .
O O2 0.6613(3) 0.4996(2) 0.3674(3) 0.0436(8) Uani d . 1 . .
O O3 0.2556(4) 0.9420(3) 0.4051(3) 0.0590(10) Uani d . 1 . .
O O4 0.4456(4) 0.8602(3) 0.4941(3) 0.0544(9) Uani d . 1 . .
O O5 -0.2006(3) 0.6068(3) 0.9410(3) 0.0479(8) Uani d . 1 . .
H H5 -0.1640 0.5740 0.8939 0.072 Uiso calc R 1 . .
O O6 -0.1740(3) 0.4855(3) 0.7024(3) 0.0524(9) Uani d . 1 . .
O O7 0.1423(4) 0.1701(3) 0.4070(3) 0.0612(10) Uani d . 1 . .
O O8 -0.0796(3) 0.2781(3) 0.3989(2) 0.0488(8) Uani d . 1 . .
N N1 0.5281(4) 0.3734(3) 0.3031(3) 0.0369(8) Uani d . 1 . .
N N2 0.4637(4) 0.4735(3) 0.3238(3) 0.0380(9) Uani d D 1 . .
N N3 -0.0003(4) 0.5372(3) 0.8002(3) 0.0347(8) Uani d . 1 . .
N N4 0.0506(4) 0.4792(3) 0.7230(3) 0.0350(8) Uani d D 1 . .
C C1 0.5062(5) 0.2213(3) 0.2451(3) 0.0380(10) Uani d . 1 . .
C C2 0.6449(5) 0.1653(3) 0.2556(3) 0.0379(10) Uani d . 1 . .
C C3 0.6891(6) 0.0677(4) 0.2253(4) 0.0510(13) Uani d . 1 . .
C C4 0.6019(6) 0.0259(4) 0.1848(4) 0.0532(13) Uani d . 1 . .
H H4 0.6347 -0.0397 0.1644 0.064 Uiso calc R 1 . .
C C5 0.4658(6) 0.0817(4) 0.1746(4) 0.0469(12) Uani d . 1 . .
C C6 0.4184(5) 0.1777(4) 0.2045(4) 0.0426(11) Uani d . 1 . .
H H6 0.3258 0.2147 0.1977 0.051 Uiso calc R 1 . .
C C7 0.4504(5) 0.3269(4) 0.2715(4) 0.0406(11) Uani d . 1 . .
H H7 0.3564 0.3604 0.2651 0.049 Uiso calc R 1 . .
C C8 0.5382(4) 0.5336(3) 0.3505(3) 0.0317(9) Uani d . 1 . .
C C9 0.4569(4) 0.6426(3) 0.3609(3) 0.0317(9) Uani d . 1 . .
C C10 0.3485(5) 0.6950(3) 0.3049(3) 0.0384(10) Uani d . 1 . .
H H10 0.3239 0.6611 0.2595 0.046 Uiso calc R 1 . .
C C11 0.2739(5) 0.7982(4) 0.3140(4) 0.0419(11) Uani d . 1 . .
H H11 0.2002 0.8332 0.2761 0.050 Uiso calc R 1 . .
C C12 0.3136(5) 0.8447(3) 0.3803(4) 0.0396(10) Uani d . 1 . .
C C13 0.4260(5) 0.7940(3) 0.4349(3) 0.0358(10) Uani d . 1 . .
C C14 0.4984(5) 0.6931(4) 0.4290(3) 0.0366(10) Uani d . 1 . .
H H14 0.5715 0.6590 0.4678 0.044 Uiso calc R 1 . .
C C15 0.3443(6) 0.9581(4) 0.4691(4) 0.0577(14) Uani d . 1 . .
H H15A 0.2874 0.9781 0.5326 0.069 Uiso calc R 1 . .
H H15B 0.3936 1.0149 0.4326 0.069 Uiso calc R 1 . .
C C16 0.0381(5) 0.6371(3) 0.9138(3) 0.0367(10) Uani d . 1 . .
C C17 -0.1030(5) 0.6495(3) 0.9648(3) 0.0366(10) Uani d . 1 . .
C C18 -0.1420(5) 0.7085(4) 1.0440(3) 0.0440(11) Uani d . 1 . .
C C19 -0.0483(6) 0.7567(4) 1.0706(3) 0.0521(13) Uani d . 1 . .
H H19 -0.0774 0.7972 1.1224 0.062 Uiso calc R 1 . .
C C20 0.0896(6) 0.7436(4) 1.0186(4) 0.0506(12) Uani d . 1 . .
C C21 0.1344(5) 0.6834(4) 0.9426(3) 0.0424(11) Uani d . 1 . .
H H21 0.2289 0.6734 0.9103 0.051 Uiso calc R 1 . .
C C22 0.0877(5) 0.5754(3) 0.8309(3) 0.0364(10) Uani d . 1 . .
H H22 0.1831 0.5642 0.8007 0.044 Uiso calc R 1 . .
C C23 -0.0460(4) 0.4517(3) 0.6800(3) 0.0336(9) Uani d . 1 . .
C C24 0.0118(4) 0.3775(3) 0.6071(3) 0.0317(9) Uani d . 1 . .
C C25 0.1441(5) 0.3100(4) 0.6128(4) 0.0473(12) Uani d . 1 . .
H H25 0.1990 0.3145 0.6603 0.057 Uiso calc R 1 . .
C C26 0.1955(5) 0.2359(4) 0.5486(5) 0.0587(15) Uani d . 1 . .
H H26 0.2835 0.1896 0.5527 0.070 Uiso calc R 1 . .
C C27 0.1127(5) 0.2339(4) 0.4800(4) 0.0415(11) Uani d . 1 . .
C C28 -0.0185(4) 0.2998(3) 0.4727(3) 0.0334(9) Uani d . 1 . .
C C29 -0.0732(4) 0.3735(3) 0.5354(3) 0.0342(9) Uani d . 1 . .
H H29 -0.1619 0.4185 0.5307 0.041 Uiso calc R 1 . .
C C30 0.0117(6) 0.1849(4) 0.3679(4) 0.0559(14) Uani d . 1 . .
H H30A 0.0291 0.1941 0.2924 0.067 Uiso calc R 1 . .
H H30B -0.0318 0.1234 0.3967 0.067 Uiso calc R 1 . .
H H2 0.377(3) 0.505(5) 0.305(5) 0.080 Uiso d D 1 . .
H H4A 0.1436(19) 0.467(5) 0.697(4) 0.080 Uiso d D 1 . .

loop_
_atom_site_aniso_label
_atom_site_aniso_U_11
_atom_site_aniso_U_22
_atom_site_aniso_U_33
_atom_site_aniso_U_12
_atom_site_aniso_U_13
_atom_site_aniso_U_23
Br1 0.0757(4) 0.0627(4) 0.1261(6) 0.0277(3) -0.0345(4) -0.0524(4)
Br2 0.1068(5) 0.0619(4) 0.0702(4) -0.0450(3) -0.0267(3) -0.0179(3)
Br3 0.0642(4) 0.0676(4) 0.0628(4) -0.0100(3) 0.0140(3) -0.0288(3)
Br4 0.1044(5) 0.0985(5) 0.0648(4) -0.0527(4) -0.0215(3) -0.0338(3)
O1 0.0423(18) 0.040(2) 0.066(2) 0.0011(15) -0.0170(16) -0.0261(16)
O2 0.0331(17) 0.0389(18) 0.064(2) -0.0039(14) -0.0126(15) -0.0191(15)
O3 0.065(2) 0.0368(19) 0.082(3) 0.0148(17) -0.0351(19) -0.0318(18)
O4 0.063(2) 0.045(2) 0.065(2) 0.0106(17) -0.0285(18) -0.0352(17)
O5 0.0418(17) 0.053(2) 0.056(2) -0.0102(16) -0.0053(15) -0.0247(16)
O6 0.0313(17) 0.062(2) 0.076(2) -0.0016(15) -0.0097(15) -0.0445(19)
O7 0.052(2) 0.059(2) 0.088(3) 0.0105(17) -0.0254(19) -0.053(2)
O8 0.0481(18) 0.051(2) 0.056(2) 0.0064(15) -0.0226(16) -0.0316(16)
N1 0.040(2) 0.0268(19) 0.045(2) -0.0009(16) -0.0092(16) -0.0143(16)
N2 0.0318(19) 0.0283(19) 0.059(2) 0.0029(15) -0.0149(17) -0.0211(17)
N3 0.0373(19) 0.036(2) 0.0343(19) -0.0067(16) -0.0067(15) -0.0141(16)
N4 0.0303(18) 0.038(2) 0.042(2) -0.0048(16) -0.0051(16) -0.0200(16)
C1 0.043(3) 0.031(2) 0.045(3) -0.004(2) -0.011(2) -0.0160(19)
C2 0.047(3) 0.030(2) 0.039(2) -0.006(2) -0.008(2) -0.0133(19)
C3 0.060(3) 0.035(3) 0.055(3) 0.005(2) -0.012(2) -0.014(2)
C4 0.077(4) 0.032(3) 0.055(3) -0.006(3) -0.012(3) -0.020(2)
C5 0.069(3) 0.038(3) 0.043(3) -0.026(3) -0.012(2) -0.008(2)
C6 0.047(3) 0.037(3) 0.047(3) -0.014(2) -0.006(2) -0.009(2)
C7 0.037(2) 0.034(2) 0.055(3) -0.003(2) -0.012(2) -0.017(2)
C8 0.028(2) 0.032(2) 0.037(2) -0.0064(18) -0.0020(17) -0.0125(18)
C9 0.031(2) 0.031(2) 0.035(2) -0.0070(18) -0.0026(17) -0.0096(18)
C10 0.042(2) 0.031(2) 0.048(3) -0.0060(19) -0.016(2) -0.012(2)
C11 0.046(3) 0.031(2) 0.051(3) 0.002(2) -0.024(2) -0.011(2)
C12 0.046(3) 0.026(2) 0.045(3) 0.0014(19) -0.008(2) -0.0113(19)
C13 0.040(2) 0.035(2) 0.036(2) -0.0028(19) -0.0084(19) -0.0186(19)
C14 0.036(2) 0.037(2) 0.039(2) -0.0025(19) -0.0119(18) -0.0128(19)
C15 0.067(3) 0.045(3) 0.066(3) 0.009(3) -0.023(3) -0.033(3)
C16 0.047(3) 0.032(2) 0.035(2) -0.006(2) -0.0144(19) -0.0099(18)
C17 0.041(2) 0.031(2) 0.038(2) -0.0076(19) -0.0064(19) -0.0072(19)
C18 0.054(3) 0.035(3) 0.040(3) -0.005(2) -0.005(2) -0.006(2)
C19 0.076(4) 0.050(3) 0.033(3) -0.013(3) -0.005(2) -0.016(2)
C20 0.071(3) 0.054(3) 0.039(3) -0.024(3) -0.016(2) -0.015(2)
C21 0.047(3) 0.049(3) 0.038(2) -0.017(2) -0.008(2) -0.013(2)
C22 0.035(2) 0.039(3) 0.037(2) -0.0048(19) -0.0068(18) -0.012(2)
C23 0.030(2) 0.035(2) 0.039(2) -0.0068(18) -0.0081(18) -0.0116(19)
C24 0.029(2) 0.024(2) 0.044(2) -0.0033(17) -0.0066(18) -0.0111(18)
C25 0.042(3) 0.047(3) 0.064(3) -0.003(2) -0.024(2) -0.025(2)
C26 0.041(3) 0.050(3) 0.097(4) 0.015(2) -0.028(3) -0.048(3)
C27 0.035(2) 0.034(2) 0.063(3) -0.0030(19) -0.010(2) -0.027(2)
C28 0.036(2) 0.031(2) 0.035(2) -0.0048(18) -0.0124(18) -0.0071(18)
C29 0.030(2) 0.033(2) 0.042(2) -0.0013(18) -0.0088(18) -0.0134(19)
C30 0.058(3) 0.051(3) 0.068(3) 0.004(3) -0.021(3) -0.037(3)

loop_
_atom_type_symbol
_atom_type_description
_atom_type_scat_dispersion_real
_atom_type_scat_dispersion_imag
_atom_type_scat_source
C C 0.0033 0.0016 'International Tables Vol C Tables 4.2.6.8 and 6.1.1.4'
H H 0.0000 0.0000 'International Tables Vol C Tables 4.2.6.8 and 6.1.1.4'
Br Br -0.2901 2.4595 'International Tables Vol C Tables 4.2.6.8 and 6.1.1.4'
N N 0.0061 0.0033 'International Tables Vol C Tables 4.2.6.8 and 6.1.1.4'
O O 0.0106 0.0060 'International Tables Vol C Tables 4.2.6.8 and 6.1.1.4'

loop_
_geom_angle_atom_site_label_1
_geom_angle_atom_site_label_2
_geom_angle_atom_site_label_3
_geom_angle_site_symmetry_1
_geom_angle_site_symmetry_3
_geom_angle
_geom_angle_publ_flag
C2 O1 H1 . . 109.5 ?
C12 O3 C15 . . 106.3(3) ?
C13 O4 C15 . . 105.3(3) ?
C17 O5 H5 . . 109.5 ?
C27 O7 C30 . . 105.6(3) ?
C28 O8 C30 . . 105.7(3) ?
C7 N1 N2 . . 115.5(3) ?
C8 N2 N1 . . 120.9(3) ?
C8 N2 H2 . . 118(4) ?
N1 N2 H2 . . 120(4) ?
C22 N3 N4 . . 117.8(3) ?
C23 N4 N3 . . 117.6(3) ?
C23 N4 H4A . . 121(4) ?
N3 N4 H4A . . 121(4) ?
C6 C1 C2 . . 119.3(4) ?
C6 C1 C7 . . 118.2(4) ?
C2 C1 C7 . . 122.4(4) ?
O1 C2 C3 . . 119.3(4) ?
O1 C2 C1 . . 122.7(4) ?
C3 C2 C1 . . 118.0(4) ?
C4 C3 C2 . . 122.1(4) ?
C4 C3 Br1 . . 119.7(4) ?
C2 C3 Br1 . . 118.0(4) ?
C3 C4 C5 . . 119.4(4) ?
C3 C4 H4 . . 120.3 ?
C5 C4 H4 . . 120.3 ?
C6 C5 C4 . . 120.1(5) ?
C6 C5 Br2 . . 119.4(4) ?
C4 C5 Br2 . . 120.5(4) ?
C5 C6 C1 . . 121.1(4) ?
C5 C6 H6 . . 119.4 ?
C1 C6 H6 . . 119.4 ?
N1 C7 C1 . . 121.1(4) ?
N1 C7 H7 . . 119.5 ?
C1 C7 H7 . . 119.5 ?
O2 C8 N2 . . 122.4(4) ?
O2 C8 C9 . . 123.4(4) ?
N2 C8 C9 . . 114.2(3) ?
C10 C9 C14 . . 120.3(4) ?
C10 C9 C8 . . 122.2(4) ?
C14 C9 C8 . . 117.5(4) ?
C9 C10 C11 . . 121.8(4) ?
C9 C10 H10 . . 119.1 ?
C11 C10 H10 . . 119.1 ?
C12 C11 C10 . . 117.1(4) ?
C12 C11 H11 . . 121.4 ?
C10 C11 H11 . . 121.4 ?
C11 C12 O3 . . 128.3(4) ?
C11 C12 C13 . . 121.7(4) ?
O3 C12 C13 . . 110.0(4) ?
C14 C13 O4 . . 128.2(4) ?
C14 C13 C12 . . 122.4(4) ?
O4 C13 C12 . . 109.4(4) ?
C13 C14 C9 . . 116.6(4) ?
C13 C14 H14 . . 121.7 ?
C9 C14 H14 . . 121.7 ?
O3 C15 O4 . . 108.3(4) ?
O3 C15 H15A . . 110.0 ?
O4 C15 H15A . . 110.0 ?
O3 C15 H15B . . 110.0 ?
O4 C15 H15B . . 110.0 ?
H15A C15 H15B . . 108.4 ?
C21 C16 C17 . . 119.9(4) ?
C21 C16 C22 . . 118.8(4) ?
C17 C16 C22 . . 121.3(4) ?
O5 C17 C18 . . 119.3(4) ?
O5 C17 C16 . . 122.7(4) ?
C18 C17 C16 . . 118.0(4) ?
C19 C18 C17 . . 122.3(4) ?
C19 C18 Br3 . . 119.0(4) ?
C17 C18 Br3 . . 118.7(4) ?
C18 C19 C20 . . 118.4(4) ?
C18 C19 H19 . . 120.8 ?
C20 C19 H19 . . 120.8 ?
C21 C20 C19 . . 121.5(5) ?
C21 C20 Br4 . . 119.1(4) ?
C19 C20 Br4 . . 119.3(4) ?
C20 C21 C16 . . 119.9(4) ?
C20 C21 H21 . . 120.1 ?
C16 C21 H21 . . 120.1 ?
N3 C22 C16 . . 119.6(4) ?
N3 C22 H22 . . 120.2 ?
C16 C22 H22 . . 120.2 ?
O6 C23 N4 . . 121.2(4) ?
O6 C23 C24 . . 122.4(4) ?
N4 C23 C24 . . 116.4(3) ?
C25 C24 C29 . . 120.9(4) ?
C25 C24 C23 . . 120.5(4) ?
C29 C24 C23 . . 118.5(3) ?
C24 C25 C26 . . 120.8(4) ?
C24 C25 H25 . . 119.6 ?
C26 C25 H25 . . 119.6 ?
C27 C26 C25 . . 117.3(4) ?
C27 C26 H26 . . 121.4 ?
C25 C26 H26 . . 121.4 ?
C26 C27 C28 . . 123.0(4) ?
C26 C27 O7 . . 127.8(4) ?
C28 C27 O7 . . 109.1(4) ?
O8 C28 C29 . . 128.4(4) ?
O8 C28 C27 . . 110.3(4) ?
C29 C28 C27 . . 121.3(4) ?
C28 C29 C24 . . 116.6(4) ?
C28 C29 H29 . . 121.7 ?
C24 C29 H29 . . 121.7 ?
O8 C30 O7 . . 107.0(3) ?
O8 C30 H30A . . 110.3 ?
O7 C30 H30A . . 110.3 ?
O8 C30 H30B . . 110.3 ?
O7 C30 H30B . . 110.3 ?
H30A C30 H30B . . 108.6 ?

loop_
_geom_bond_atom_site_label_1
_geom_bond_atom_site_label_2
_geom_bond_site_symmetry_2
_geom_bond_distance
_geom_bond_publ_flag
Br1 C3 . 1.899(5) ?
Br2 C5 . 1.893(5) ?
Br3 C18 . 1.892(5) ?
Br4 C20 . 1.895(5) ?
O1 C2 . 1.347(5) ?
O1 H1 . 0.8200 ?
O2 C8 . 1.226(5) ?
O3 C12 . 1.361(5) ?
O3 C15 . 1.415(6) ?
O4 C13 . 1.377(5) ?
O4 C15 . 1.437(6) ?
O5 C17 . 1.343(5) ?
O5 H5 . 0.8200 ?
O6 C23 . 1.225(5) ?
O7 C27 . 1.377(5) ?
O7 C30 . 1.430(6) ?
O8 C28 . 1.366(5) ?
O8 C30 . 1.428(5) ?
N1 C7 . 1.269(6) ?
N1 N2 . 1.384(5) ?
N2 C8 . 1.345(5) ?
N2 H2 . 0.91(4) ?
N3 C22 . 1.271(5) ?
N3 N4 . 1.370(5) ?
N4 C23 . 1.357(5) ?
N4 H4A . 0.90(3) ?
C1 C6 . 1.393(6) ?
C1 C2 . 1.396(6) ?
C1 C7 . 1.465(6) ?
C2 C3 . 1.384(6) ?
C3 C4 . 1.371(7) ?
C4 C5 . 1.373(7) ?
C4 H4 . 0.9300 ?
C5 C6 . 1.362(6) ?
C6 H6 . 0.9300 ?
C7 H7 . 0.9300 ?
C8 C9 . 1.488(6) ?
C9 C10 . 1.372(6) ?
C9 C14 . 1.415(6) ?
C10 C11 . 1.399(6) ?
C10 H10 . 0.9300 ?
C11 C12 . 1.348(6) ?
C11 H11 . 0.9300 ?
C12 C13 . 1.387(6) ?
C13 C14 . 1.358(6) ?
C14 H14 . 0.9300 ?
C15 H15A . 0.9700 ?
C15 H15B . 0.9700 ?
C16 C21 . 1.396(6) ?
C16 C17 . 1.400(6) ?
C16 C22 . 1.463(6) ?
C17 C18 . 1.396(6) ?
C18 C19 . 1.377(7) ?
C19 C20 . 1.378(7) ?
C19 H19 . 0.9300 ?
C20 C21 . 1.372(6) ?
C21 H21 . 0.9300 ?
C22 H22 . 0.9300 ?
C23 C24 . 1.477(5) ?
C24 C25 . 1.386(6) ?
C24 C29 . 1.406(6) ?
C25 C26 . 1.388(6) ?
C25 H25 . 0.9300 ?
C26 C27 . 1.348(6) ?
C26 H26 . 0.9300 ?
C27 C28 . 1.373(6) ?
C28 C29 . 1.371(6) ?
C29 H29 . 0.9300 ?
C30 H30A . 0.9700 ?
C30 H30B . 0.9700 ?

loop_
_geom_hbond_atom_site_label_D
_geom_hbond_atom_site_label_H
_geom_hbond_atom_site_label_A
_geom_hbond_site_symmetry_A
_geom_hbond_distance_DH
_geom_hbond_distance_HA
_geom_hbond_distance_DA
_geom_hbond_angle_DHA
O1 H1 N1 . 0.82 2.00 2.654(4) 137
O5 H5 N3 . 0.82 1.86 2.582(4) 146
N2 H2 O6 2_566 0.91(4) 1.99(3) 2.833(5) 155(6)
N4 H4A O2 2_666 0.90(3) 2.04(3) 2.888(5) 158(6)
